data_7027792
loop_
_publ_author_name
'Fraenk, Wolfgang'
'Habereder, Tassilo'
'Klap\"otke, Thomas M.'
'N\"oth, Heinrich'
'Polborn, Kurt'

_publ_section_title
;
 Synthesis and characterization of new azido(o-phenylenedioxy)boranes and
 azidobicyclononylboranes&#x200A;&#x2020;
;
_journal_issue 23
_journal_name_full 'Journal of the Chemical Society, Dalton Transactions'
_journal_page_first 4283
_journal_paper_doi 10.1039/a907222e
_journal_year 1999
_chemical_formula_sum 'C16 H28 B2 N4'
_chemical_formula_weight 298.04
_chemical_name_systematic
; 
 ? 
;
_space_group_IT_number 15
_symmetry_cell_setting monoclinic
_symmetry_space_group_name_Hall '-C 2yc'
_symmetry_space_group_name_H-M 'C 1 2/c 1'
_atom_sites_solution_hydrogens geom
_atom_sites_solution_primary direct
_atom_sites_solution_secondary difmap
_audit_creation_method SHELXL
_cell_angle_alpha 90.000(13)
_cell_angle_beta 106.29(2)
_cell_angle_gamma 90.00(2)
_cell_formula_units_Z 8
_cell_length_a 24.819(6)
_cell_length_b 7.4217(14)
_cell_length_c 19.099(3)
_cell_measurement_reflns_used 25
_cell_measurement_temperature 293(2)
_cell_measurement_theta_max 18
_cell_measurement_theta_min 9
_cell_volume 3376.8(12)
_computing_cell_refinement CAD4(Nonius,_1977)
_computing_data_collection CAD4(Nonius,_1977)
_computing_data_reduction process_MOLEN(Fair,_1990)
_computing_molecular_graphics ZORTEP(Zsolnai,_1994)
_computing_publication_material 'SHELXL-93 (Sheldrick, 1993)'
_computing_structure_refinement 'SHELXL-93 (Sheldrick, 1993)'
_computing_structure_solution 'SHELXS-86 (Sheldrick, 1990)'
_diffrn_ambient_temperature 293(2)
_diffrn_measurement_device Nonius_CAD4
_diffrn_measurement_method \o-scan
_diffrn_radiation_monochromator graphite
_diffrn_radiation_source 'fine-focus sealed tube'
_diffrn_radiation_type MoK\a
_diffrn_radiation_wavelength 0.71073
_diffrn_reflns_av_R_equivalents 0.0201
_diffrn_reflns_av_sigmaI/netI 0.0282
_diffrn_reflns_limit_h_max 0
_diffrn_reflns_limit_h_min -28
_diffrn_reflns_limit_k_max 0
_diffrn_reflns_limit_k_min -8
_diffrn_reflns_limit_l_max 21
_diffrn_reflns_limit_l_min -20
_diffrn_reflns_number 4088
_diffrn_reflns_theta_max 23.98
_diffrn_reflns_theta_min 2.39
_diffrn_standards_decay_% -7.9
_diffrn_standards_interval_time 7200
_diffrn_standards_number 3
_exptl_absorpt_coefficient_mu 0.069
_exptl_absorpt_correction_T_max 0.9998
_exptl_absorpt_correction_T_min 0.8945
_exptl_absorpt_correction_type empirical
_exptl_crystal_colour transparent
_exptl_crystal_density_diffrn 1.172
_exptl_crystal_description plate
_exptl_crystal_F_000 1296
_exptl_crystal_size_max 0.53
_exptl_crystal_size_mid 0.37
_exptl_crystal_size_min 0.23
_refine_diff_density_max 0.147
_refine_diff_density_min -0.201
_refine_diff_density_rms 0.044
_refine_ls_extinction_method none
_refine_ls_goodness_of_fit_all 1.084
_refine_ls_goodness_of_fit_obs 1.128
_refine_ls_hydrogen_treatment riding
_refine_ls_matrix_type full
_refine_ls_number_parameters 230
_refine_ls_number_reflns 2648
_refine_ls_number_restraints 21
_refine_ls_restrained_S_all 1.093
_refine_ls_restrained_S_obs 1.140
_refine_ls_R_factor_all 0.0776
_refine_ls_R_factor_obs 0.0559
_refine_ls_shift/esd_max -0.011
_refine_ls_shift/esd_mean 0.000
_refine_ls_structure_factor_coef Fsqd
_refine_ls_weighting_details 'w=1/[\s^2^(Fo^2^)+(0.0705P)^2^+2.4619P] where P=(Fo^2^+2Fc^2^)/3'
_refine_ls_weighting_scheme calc
_refine_ls_wR_factor_all 0.1493
_refine_ls_wR_factor_obs 0.1319
_reflns_number_observed 1967
_reflns_number_total 2648
_reflns_observed_criterion >2sigma(I)
_cod_data_source_file 907222esup1.cif
_cod_data_source_block fraenka
_cod_depositor_comments
;
The following automatic conversions were performed:

'_refine_ls_weighting_scheme' value 'calc
w=1/[\s^2^(Fo^2^)+(0.0705P)^2^+2.4619P] where P=(Fo^2^+2Fc^2^)/3' was
changed to 'calc'. New tag '_refine_ls_weighting_details' was
created. The value of the new tag was set to
'w=1/[\s^2^(Fo^2^)+(0.0705P)^2^+2.4619P] where P=(Fo^2^+2Fc^2^)/3'.

Automatic conversion script
Id: cif_fix_values 3143 2015-03-26 13:38:13Z robertas 
;
_cod_original_cell_volume 3376.9(12)
_cod_original_sg_symbol_H-M C2/c
_cod_database_code 7027792

loop_
_symmetry_equiv_pos_as_xyz
'x, y, z'
'-x, y, -z+1/2'
'x+1/2, y+1/2, z'
'-x+1/2, y+1/2, -z+1/2'
'-x, -y, -z'
'x, -y, z-1/2'
'-x+1/2, -y+1/2, -z'
'x+1/2, -y+1/2, z-1/2'

loop_
_atom_site_aniso_label
_atom_site_aniso_U_11
_atom_site_aniso_U_22
_atom_site_aniso_U_33
_atom_site_aniso_U_23
_atom_site_aniso_U_13
_atom_site_aniso_U_12
N1 0.0356(9) 0.0472(11) 0.0401(10) 0.0101(8) 0.0147(8) 0.0038(8)
N2 0.0432(11) 0.0731(14) 0.0613(13) 0.0268(11) 0.0199(10) 0.0188(10)
N3 0.0425(11) 0.0627(13) 0.0576(12) 0.0076(11) 0.0148(10) 0.0058(11)
N4 0.0565(14) 0.094(2) 0.087(2) 0.0212(15) 0.0127(13) 0.0293(14)
B1 0.0368(13) 0.0431(14) 0.0377(13) -0.0005(11) 0.0093(10) -0.0014(11)
B2 0.0385(13) 0.0452(14) 0.0387(13) 0.0025(11) 0.0123(10) 0.0029(11)
C1 0.0468(13) 0.0565(15) 0.0390(12) 0.0122(10) 0.0118(10) 0.0024(11)
C2 0.0588(15) 0.0467(14) 0.068(2) 0.0121(12) 0.0232(13) 0.0007(12)
C3 0.052(2) 0.050(2) 0.068(2) -0.0152(14) 0.021(2) -0.0124(13)
C3A 0.060(12) 0.072(12) 0.069(13) -0.002(8) 0.032(8) 0.001(8)
C4 0.0414(13) 0.076(2) 0.0556(15) 0.0083(13) 0.0123(11) -0.0055(12)
C5 0.0371(12) 0.0585(15) 0.0516(13) 0.0167(11) 0.0199(10) 0.0085(10)
C6 0.078(2) 0.053(2) 0.089(2) 0.0036(15) 0.052(2) 0.0100(14)
C7 0.092(3) 0.074(2) 0.054(2) -0.016(2) 0.040(2) 0.003(2)
C7A 0.128(35) 0.081(26) 0.075(23) 0.003(19) 0.068(24) 0.021(25)
C8 0.092(2) 0.079(2) 0.0398(13) -0.0030(13) 0.0264(14) -0.010(2)
C9 0.0403(12) 0.074(2) 0.0399(12) 0.0087(12) 0.0104(10) -0.0026(12)
C10 0.060(2) 0.085(2) 0.0474(14) 0.0196(13) 0.0156(12) 0.0213(15)
C11 0.084(2) 0.061(2) 0.061(2) 0.0173(13) 0.0330(14) 0.0119(15)
C12 0.064(2) 0.057(2) 0.0543(15) 0.0005(12) 0.0269(12) -0.0081(12)
C13 0.0404(12) 0.0569(14) 0.0378(12) 0.0060(10) 0.0132(9) -0.0009(11)
C14 0.0501(14) 0.070(2) 0.062(2) -0.0033(13) 0.0276(12) -0.0006(13)
C15 0.068(2) 0.089(4) 0.049(2) -0.010(2) 0.031(2) 0.007(2)
C15A 0.067(12) 0.069(17) 0.058(12) -0.010(11) 0.023(9) -0.009(11)
C16 0.065(2) 0.087(2) 0.0463(14) -0.0111(14) 0.0115(12) -0.0016(15)

loop_
_atom_site_label
_atom_site_type_symbol
_atom_site_fract_x
_atom_site_fract_y
_atom_site_fract_z
_atom_site_U_iso_or_equiv
_atom_site_thermal_displace_type
_atom_site_occupancy
_atom_site_calc_flag
_atom_site_refinement_flags
_atom_site_disorder_group
N1 N 0.88027(7) 0.2564(2) 0.11574(9) 0.0401(5) Uani 1 d . .
N2 N 0.78859(8) 0.3997(3) 0.08189(11) 0.0581(6) Uani 1 d . .
N3 N 0.75180(8) 0.4981(3) 0.04561(11) 0.0541(5) Uani 1 d . .
N4 N 0.71480(10) 0.5840(4) 0.01760(14) 0.0808(8) Uani 1 d . .
B1 B 0.84158(10) 0.3678(3) 0.06518(13) 0.0394(6) Uani 1 d . .
B2 B 0.86737(10) 0.1612(3) 0.17474(13) 0.0405(6) Uani 1 d . .
C1 C 0.85480(9) 0.4642(3) -0.00190(11) 0.0475(6) Uani 1 d . .
H1 H 0.81994(9) 0.5235(3) -0.02914(11) 0.057 Uiso 1 calc R .
C2 C 0.89856(10) 0.6144(3) 0.02286(14) 0.0566(7) Uani 1 d D .
H2A H 0.92203(10) 0.6174(3) -0.01007(14) 0.068 Uiso 1 calc R 1
H2B H 0.87912(10) 0.7290(3) 0.01867(14) 0.068 Uiso 1 calc R 1
C3 C 0.93592(14) 0.5951(4) 0.1000(2) 0.0557(12) Uani 0.894(10) d PD 1
H3A H 0.96195(14) 0.6956(4) 0.1093(2) 0.067 Uiso 0.894(10) calc PR 1
H3B H 0.91240(14) 0.6090(4) 0.1326(2) 0.067 Uiso 0.894(10) calc PR 1
C3A C 0.9569(9) 0.5832(33) 0.0685(16) 0.064(10) Uani 0.106(10) d PDU 2
H3A1 H 0.9694(9) 0.6925(33) 0.0961(16) 0.077 Uiso 0.106(10) calc PR 2
H3A2 H 0.9802(9) 0.5681(33) 0.0357(16) 0.077 Uiso 0.106(10) calc PR 2
C4 C 0.96954(10) 0.4272(4) 0.12189(14) 0.0578(7) Uani 1 d D .
H4A H 0.98899(10) 0.4366(4) 0.17344(14) 0.069 Uiso 1 calc R 1
H4B H 0.99798(10) 0.4245(4) 0.09592(14) 0.069 Uiso 1 calc R 1
C5 C 0.93883(9) 0.2456(3) 0.10948(13) 0.0476(6) Uani 1 d . .
H5 H 0.95920(9) 0.1686(3) 0.14994(13) 0.057 Uiso 1 calc R .
C6 C 0.94139(13) 0.1471(4) 0.0401(2) 0.0673(8) Uani 1 d D .
H6A H 0.97910(13) 0.0997(4) 0.0486(2) 0.081 Uiso 1 calc R 1
H6B H 0.91628(13) 0.0444(4) 0.0338(2) 0.081 Uiso 1 calc R 1
C7 C 0.9271(2) 0.2490(5) -0.0314(2) 0.0697(13) Uani 0.905(9) d PD 1
H7A H 0.9548(2) 0.3436(5) -0.0276(2) 0.084 Uiso 0.905(9) calc PR 1
H7B H 0.9308(2) 0.1669(5) -0.0693(2) 0.084 Uiso 0.905(9) calc PR 1
C7A C 0.8921(12) 0.1526(31) -0.0236(13) 0.087(15) Uani 0.095(9) d PD 2
H7A1 H 0.8618(12) 0.0907(31) -0.0107(13) 0.104 Uiso 0.095(9) calc PR 2
H7A2 H 0.9008(12) 0.0829(31) -0.0620(13) 0.104 Uiso 0.095(9) calc PR 2
C8 C 0.87014(13) 0.3324(4) -0.05515(13) 0.0684(8) Uani 1 d D .
H8A H 0.84260(13) 0.2362(4) -0.06530(13) 0.082 Uiso 1 calc R 1
H8B H 0.86671(13) 0.3956(4) -0.10065(13) 0.082 Uiso 1 calc R 1
C9 C 0.91175(9) 0.1190(3) 0.25056(12) 0.0517(6) Uani 1 d . .
H9 H 0.94762(9) 0.1759(3) 0.25171(12) 0.062 Uiso 1 calc R .
C10 C 0.92000(11) -0.0847(4) 0.25874(14) 0.0643(7) Uani 1 d . .
H10A H 0.94101(11) -0.1247(4) 0.22576(14) 0.077 Uiso 1 calc R .
H10B H 0.94259(11) -0.1103(4) 0.30804(14) 0.077 Uiso 1 calc R .
C11 C 0.86619(12) -0.1941(4) 0.24366(15) 0.0661(8) Uani 1 d . .
H11A H 0.85176(12) -0.1873(4) 0.28582(15) 0.079 Uiso 1 calc R .
H11B H 0.87473(12) -0.3194(4) 0.23696(15) 0.079 Uiso 1 calc R .
C12 C 0.82093(11) -0.1304(3) 0.17669(13) 0.0564(7) Uani 1 d . .
H12A H 0.78627(11) -0.1926(3) 0.17527(13) 0.068 Uiso 1 calc R .
H12B H 0.83167(11) -0.1658(3) 0.13359(13) 0.068 Uiso 1 calc R .
C13 C 0.80930(9) 0.0740(3) 0.17257(12) 0.0446(6) Uani 1 d . .
H13 H 0.78216(9) 0.1022(3) 0.12570(12) 0.053 Uiso 1 calc R .
C14 C 0.78738(10) 0.1471(4) 0.23442(13) 0.0582(7) Uani 1 d D .
H14A H 0.77351(10) 0.2685(4) 0.22183(13) 0.070 Uiso 1 calc R 1
H14B H 0.75578(10) 0.0737(4) 0.23749(13) 0.070 Uiso 1 calc R 1
C15 C 0.82985(14) 0.1519(9) 0.3092(2) 0.066(2) Uani 0.848(13) d PD 1
H15A H 0.81668(14) 0.2360(9) 0.3397(2) 0.079 Uiso 0.848(13) calc PR 1
H15B H 0.83128(14) 0.0335(9) 0.3312(2) 0.079 Uiso 0.848(13) calc PR 1
C15A C 0.8286(6) 0.2716(38) 0.2885(13) 0.063(8) Uani 0.152(13) d PD 2
H15C H 0.8274(6) 0.3902(38) 0.2668(13) 0.076 Uiso 0.152(13) calc PR 2
H15D H 0.8164(6) 0.2836(38) 0.3322(13) 0.076 Uiso 0.152(13) calc PR 2
C16 C 0.88849(11) 0.2050(4) 0.30956(14) 0.0668(8) Uani 1 d D .
H16A H 0.91362(11) 0.1748(4) 0.35691(14) 0.080 Uiso 1 calc R 1
H16B H 0.88945(11) 0.3349(4) 0.30435(14) 0.080 Uiso 1 calc R 1

loop_
_atom_type_symbol
_atom_type_description
_atom_type_scat_dispersion_real
_atom_type_scat_dispersion_imag
_atom_type_scat_source
C C 0.0033 0.0016 'International Tables Vol C Tables 4.2.6.8 and 6.1.1.4'
H H 0.0000 0.0000 'International Tables Vol C Tables 4.2.6.8 and 6.1.1.4'
N N 0.0061 0.0033 'International Tables Vol C Tables 4.2.6.8 and 6.1.1.4'
B B 0.0013 0.0007 'International Tables Vol C Tables 4.2.6.8 and 6.1.1.4'

loop_
_geom_angle_atom_site_label_1
_geom_angle_atom_site_label_2
_geom_angle_atom_site_label_3
_geom_angle
B1 N1 B2 124.1(2)
B1 N1 C5 117.7(2)
B2 N1 C5 118.1(2)
N3 N2 B1 123.3(2)
N4 N3 N2 172.4(3)
N1 B1 N2 115.2(2)
N1 B1 C1 124.1(2)
N2 B1 C1 120.6(2)
N1 B2 C13 125.8(2)
N1 B2 C9 124.2(2)
C13 B2 C9 109.9(2)
C2 C1 C8 112.4(2)
C2 C1 B1 111.6(2)
C8 C1 B1 113.3(2)
C3A C2 C1 123.9(9)
C3 C2 C1 114.8(2)
C4 C3 C2 119.6(3)
C2 C3A C4 119.8(15)
C3 C4 C5 118.4(2)
C3A C4 C5 124.5(9)
N1 C5 C6 111.9(2)
N1 C5 C4 113.1(2)
C6 C5 C4 114.5(2)
C7A C6 C5 118.6(11)
C7 C6 C5 119.1(2)
C8 C7 C6 116.3(3)
C6 C7A C8 118.9(18)
C7A C8 C1 115.5(11)
C7 C8 C1 116.9(2)
C10 C9 C16 113.7(2)
C10 C9 B2 109.1(2)
C16 C9 B2 106.2(2)
C11 C10 C9 115.1(2)
C10 C11 C12 113.3(2)
C11 C12 C13 115.6(2)
C14 C13 C12 114.3(2)
C14 C13 B2 110.8(2)
C12 C13 B2 104.3(2)
C15 C14 C13 115.5(2)
C13 C14 C15A 114.6(8)
C16 C15 C14 115.1(3)
C16 C15A C14 113.7(12)
C15A C16 C9 118.9(8)
C15 C16 C9 116.6(2)

loop_
_geom_bond_atom_site_label_1
_geom_bond_atom_site_label_2
_geom_bond_distance
N1 B1 1.420(3)
N1 B2 1.440(3)
N1 C5 1.494(3)
N2 N3 1.222(3)
N2 B1 1.457(3)
N3 N4 1.123(3)
B1 C1 1.580(3)
B2 C13 1.570(3)
B2 C9 1.585(3)
C1 C2 1.535(3)
C1 C8 1.534(3)
C2 C3A 1.48(2)
C2 C3 1.512(4)
C3 C4 1.492(4)
C3A C4 1.52(2)
C4 C5 1.534(3)
C5 C6 1.530(4)
C6 C7A 1.46(2)
C6 C7 1.514(4)
C7 C8 1.493(4)
C7A C8 1.50(2)
C9 C10 1.528(4)
C9 C16 1.541(3)
C10 C11 1.520(4)
C11 C12 1.522(4)
C12 C13 1.542(3)
C13 C14 1.532(3)
C14 C15 1.520(4)
C14 C15A 1.541(15)
C15 C16 1.506(5)
C15A C16 1.51(2)

loop_
_geom_torsion_atom_site_label_1
_geom_torsion_atom_site_label_2
_geom_torsion_atom_site_label_3
_geom_torsion_atom_site_label_4
_geom_torsion
B1 N2 N3 N4 -179.1(1000)
B2 N1 B1 N2 7.4(3)
C5 N1 B1 N2 -169.2(2)
B2 N1 B1 C1 -176.7(2)
C5 N1 B1 C1 6.7(3)
N3 N2 B1 N1 177.0(2)
N3 N2 B1 C1 1.0(4)
B1 N1 B2 C13 35.4(3)
C5 N1 B2 C13 -148.0(2)
B1 N1 B2 C9 -148.6(2)
C5 N1 B2 C9 28.0(3)
N1 B1 C1 C2 -68.8(3)
N2 B1 C1 C2 106.8(2)
N1 B1 C1 C8 59.3(3)
N2 B1 C1 C8 -125.1(2)
C8 C1 C2 C3A -66.5(17)
B1 C1 C2 C3A 62.1(17)
C8 C1 C2 C3 -105.7(3)
B1 C1 C2 C3 22.9(3)
C3A C2 C3 C4 -57.7(16)
C1 C2 C3 C4 56.6(4)
C3 C2 C3A C4 56.4(18)
C1 C2 C3A C4 -29.1(34)
C2 C3 C4 C3A 56.1(15)
C2 C3 C4 C5 -54.5(4)
C2 C3A C4 C3 -57.9(19)
C2 C3A C4 C5 33.4(34)
B1 N1 C5 C6 -68.7(3)
B2 N1 C5 C6 114.5(2)
B1 N1 C5 C4 62.4(3)
B2 N1 C5 C4 -114.4(2)
C3 C4 C5 N1 -31.5(3)
C3A C4 C5 N1 -72.2(17)
C3 C4 C5 C6 98.3(3)
C3A C4 C5 C6 57.6(17)
N1 C5 C6 C7A 28.2(14)
C4 C5 C6 C7A -102.2(14)
N1 C5 C6 C7 81.3(3)
C4 C5 C6 C7 -49.1(4)
C7A C6 C7 C8 45.1(14)
C5 C6 C7 C8 -57.9(4)
C7 C6 C7A C8 -46.1(16)
C5 C6 C7A C8 58.1(28)
C6 C7A C8 C7 47.2(17)
C6 C7A C8 C1 -56.6(28)
C6 C7 C8 C7A -43.8(13)
C6 C7 C8 C1 56.5(4)
C2 C1 C8 C7A 104.7(13)
B1 C1 C8 C7A -23.0(14)
C2 C1 C8 C7 53.2(3)
B1 C1 C8 C7 -74.5(3)
N1 B2 C9 C10 -114.9(3)
C13 B2 C9 C10 61.7(2)
N1 B2 C9 C16 122.2(2)
C13 B2 C9 C16 -61.2(3)
C16 C9 C10 C11 68.8(3)
B2 C9 C10 C11 -49.6(3)
C9 C10 C11 C12 43.1(3)
C10 C11 C12 C13 -48.9(3)
C11 C12 C13 C14 -62.7(3)
C11 C12 C13 B2 58.5(3)
N1 B2 C13 C14 -124.3(2)
C9 B2 C13 C14 59.3(3)
N1 B2 C13 C12 112.3(2)
C9 B2 C13 C12 -64.2(2)
C12 C13 C14 C15 70.7(4)
B2 C13 C14 C15 -46.8(4)
C12 C13 C14 C15A 111.6(13)
B2 C13 C14 C15A -5.9(13)
C13 C14 C15 C16 38.6(6)
C15A C14 C15 C16 -59.0(10)
C15 C14 C15A C16 57.8(15)
C13 C14 C15A C16 -42.6(24)
C14 C15A C16 C15 -57.4(14)
C14 C15A C16 C9 39.7(25)
C14 C15 C16 C15A 59.7(10)
C14 C15 C16 C9 -43.8(6)
C10 C9 C16 C15A -108.2(14)
B2 C9 C16 C15A 11.8(14)
C10 C9 C16 C15 -65.7(4)
B2 C9 C16 C15 54.3(4)
